data_7005379
loop_
_publ_author_name
'Clegg, Jack K.'
'Bray, David J.'
'Gloe, Kerstin'
'Gloe, Karsten'
'Hayter, Michael J.'
'Jolliffe, Katrina A.'
'Lawrance, Geoffrey A.'
'Meehan, George V.'
'McMurtrie, John C.'
'Lindoy, Leonard F.'
'Wenzel, Marco'

_publ_section_title
;
 Neutral (bis-beta-diketonato) iron(III), cobalt(II), nickel(II),
 copper(II) and zinc(II) metallocycles: structural, electrochemical and
 solvent extraction studies.
;
_journal_issue 17
_journal_name_full 'Dalton transactions (Cambridge, England : 2003)'
_journal_page_first 1719
_journal_page_last 1730
_journal_paper_doi 10.1039/b701575e
_journal_year 2007
_chemical_formula_moiety 'C28 H24 O8 Zn2, 2(N1 C7 H9)'
_chemical_formula_sum 'C42 H42 N2 O8 Zn2'
_chemical_formula_weight 833.5624
_chemical_name_systematic
;
?
;
_space_group_IT_number 56
_symmetry_cell_setting orthorhombic
_symmetry_space_group_name_Hall '-P 2ab 2ac'
_symmetry_space_group_name_H-M 'P c c n'
_atom_sites_solution_hydrogens geom
_atom_sites_solution_primary direct
_atom_sites_solution_secondary difmap
_audit_creation_method SHELXL-97
_cell_angle_alpha 90.00
_cell_angle_beta 90.00
_cell_angle_gamma 90.00
_cell_formula_units_Z 4
_cell_length_a 15.2960(19)
_cell_length_b 16.550(2)
_cell_length_c 15.0810(19)
_cell_measurement_reflns_used 11759
_cell_measurement_temperature 150(2)
_cell_measurement_theta_max 28.2805
_cell_measurement_theta_min 2.461
_cell_volume 3817.7(8)
_computing_cell_refinement 'SAINT (Bruker Nonius, 2004)'
_computing_data_collection 'APEX (Bruker Nonius, 2004)'
_computing_data_reduction 'SAINT (ibid), XPREP (Siemens, 1995)'
_computing_molecular_graphics
;ORTEP-3 (Farrugia, 2005)
WINGX-32 (Farrugia, 2005)
;
_computing_publication_material 'enCIFer 1.0 (CCDC, 2003)'
_computing_structure_refinement 'SHELXL-97 (Sheldrick, 1997)'
_computing_structure_solution 'SIR97 (Altomare, et. al. 1997)'
_diffrn_ambient_temperature 150(2)
_diffrn_measured_fraction_theta_full 0.999
_diffrn_measured_fraction_theta_max 0.988
_diffrn_measurement_device_type 'Bruker Nonius APEX 2'
_diffrn_measurement_method /p
_diffrn_radiation_monochromator graphite
_diffrn_radiation_source 'fine-focus sealed tube'
_diffrn_radiation_type MoK\a
_diffrn_radiation_wavelength 0.71073
_diffrn_reflns_av_R_equivalents 0.0285
_diffrn_reflns_av_sigmaI/netI 0.0173
_diffrn_reflns_limit_h_max 20
_diffrn_reflns_limit_h_min -19
_diffrn_reflns_limit_k_max 22
_diffrn_reflns_limit_k_min -22
_diffrn_reflns_limit_l_max 20
_diffrn_reflns_limit_l_min -19
_diffrn_reflns_number 36201
_diffrn_reflns_theta_full 25.00
_diffrn_reflns_theta_max 28.34
_diffrn_reflns_theta_min 1.81
_diffrn_standards_decay_% 0
_diffrn_standards_interval_count 0
_diffrn_standards_interval_time 0
_diffrn_standards_number 0
_exptl_absorpt_coefficient_mu 1.313
_exptl_absorpt_correction_T_max 0.90000
_exptl_absorpt_correction_T_min 0.717
_exptl_absorpt_correction_type multi-scan
_exptl_absorpt_process_details 'SADABS (sheldrick, 2003)'
_exptl_crystal_colour colourless
_exptl_crystal_density_diffrn 1.450
_exptl_crystal_density_method 'not measured'
_exptl_crystal_description Prism
_exptl_crystal_F_000 1728
_exptl_crystal_size_max 0.40
_exptl_crystal_size_mid 0.27
_exptl_crystal_size_min 0.08
_refine_diff_density_max 0.581
_refine_diff_density_min -0.446
_refine_diff_density_rms 0.063
_refine_ls_extinction_method none
_refine_ls_goodness_of_fit_ref 1.034
_refine_ls_hydrogen_treatment constr
_refine_ls_matrix_type full
_refine_ls_number_parameters 246
_refine_ls_number_reflns 4715
_refine_ls_number_restraints 0
_refine_ls_restrained_S_all 1.034
_refine_ls_R_factor_all 0.0513
_refine_ls_R_factor_gt 0.0357
_refine_ls_shift/su_max 0.001
_refine_ls_shift/su_mean 0.000
_refine_ls_structure_factor_coef Fsqd
_refine_ls_weighting_details 'calc w=1/[\s^2^(Fo^2^)+(0.0542P)^2^+2.4240P] where P=(Fo^2^+2Fc^2^)/3'
_refine_ls_weighting_scheme calc
_refine_ls_wR_factor_gt 0.0955
_refine_ls_wR_factor_ref 0.1065
_reflns_number_gt 3608
_reflns_number_total 4715
_reflns_threshold_expression >2sigma(I)
_cod_data_source_file b701575e.txt
_cod_data_source_block lj83sad
_cod_depositor_comments
;
The following automatic conversions were performed:
'_symmetry_cell_setting' value 'Orthorhombic' changed to 'orthorhombic'
according to '/home/saulius/struct/CIF-dictionaries/cif_core.dic'
dictionary named 'cif_core.dic' version 2.4.1 from 2010-06-29.

Automatic conversion script
Id: cif_fix_enum 1527 2010-12-29 10:47:43Z saulius 
;
_cod_original_sg_symbol_H-M Pccn
_cod_database_code 7005379

loop_
_symmetry_equiv_pos_as_xyz
'x, y, z'
'-x+1/2, -y+1/2, z'
'x+1/2, -y, -z+1/2'
'-x, y+1/2, -z+1/2'
'-x, -y, -z'
'x-1/2, y-1/2, -z'
'-x-1/2, y, z-1/2'
'x, -y-1/2, z-1/2'

loop_
_atom_site_label
_atom_site_type_symbol
_atom_site_fract_x
_atom_site_fract_y
_atom_site_fract_z
_atom_site_U_iso_or_equiv
_atom_site_adp_type
_atom_site_occupancy
_atom_site_symmetry_multiplicity
_atom_site_calc_flag
_atom_site_refinement_flags
_atom_site_disorder_assembly
_atom_site_disorder_group
C1 C 0.21725(15) -0.13518(15) 0.19069(18) 0.0490(6) Uani 1 1 d . . .
H1A H 0.1780 -0.0884 0.1897 0.073 Uiso 1 1 calc R . .
H1B H 0.1896 -0.1793 0.2237 0.073 Uiso 1 1 calc R . .
H1C H 0.2290 -0.1528 0.1298 0.073 Uiso 1 1 calc R . .
C2 C 0.30201(13) -0.11214(13) 0.23511(14) 0.0343(4) Uani 1 1 d . . .
C3 C 0.32582(13) -0.15233(12) 0.31290(14) 0.0351(4) Uani 1 1 d . . .
H3 H 0.2860 -0.1914 0.3353 0.042 Uiso 1 1 calc R . .
C4 C 0.40296(13) -0.14016(11) 0.36075(13) 0.0296(4) Uani 1 1 d . . .
C5 C 0.41749(13) -0.18984(11) 0.44254(13) 0.0299(4) Uani 1 1 d . . .
C6 C 0.45890(12) -0.15475(11) 0.51519(12) 0.0275(4) Uani 1 1 d . . .
H6 H 0.4780 -0.1002 0.5115 0.033 Uiso 1 1 calc R . .
C7 C 0.47288(13) -0.19795(11) 0.59320(13) 0.0280(4) Uani 1 1 d . . .
C8 C 0.44576(14) -0.27861(12) 0.59732(14) 0.0342(4) Uani 1 1 d . . .
H8 H 0.4554 -0.3092 0.6498 0.041 Uiso 1 1 calc R . .
C9 C 0.40495(15) -0.31397(12) 0.52511(15) 0.0398(5) Uani 1 1 d . . .
H9 H 0.3865 -0.3687 0.5285 0.048 Uiso 1 1 calc R . .
C10 C 0.39076(14) -0.27071(11) 0.44833(14) 0.0357(5) Uani 1 1 d . . .
H10 H 0.3628 -0.2957 0.3992 0.043 Uiso 1 1 calc R . .
C11 C 0.51236(12) -0.15545(11) 0.67070(12) 0.0281(4) Uani 1 1 d . . .
C12 C 0.54618(14) -0.19938(13) 0.74207(13) 0.0346(5) Uani 1 1 d . . .
H12 H 0.5454 -0.2566 0.7377 0.042 Uiso 1 1 calc R . .
C13 C 0.58125(13) -0.16548(12) 0.81975(13) 0.0331(4) Uani 1 1 d . . .
C14 C 0.61917(15) -0.22104(14) 0.88920(15) 0.0439(5) Uani 1 1 d . . .
H14A H 0.6829 -0.2151 0.8903 0.066 Uiso 1 1 calc R . .
H14B H 0.6040 -0.2771 0.8749 0.066 Uiso 1 1 calc R . .
H14C H 0.5952 -0.2070 0.9474 0.066 Uiso 1 1 calc R . .
C15 C 0.62909(16) -0.07377(15) 0.21731(16) 0.0468(6) Uani 1 1 d . . .
H15 H 0.6229 -0.0890 0.2777 0.056 Uiso 1 1 calc R . .
C16 C 0.70533(16) -0.09398(17) 0.17378(17) 0.0536(7) Uani 1 1 d . . .
H16 H 0.7507 -0.1214 0.2046 0.064 Uiso 1 1 calc R . .
C17 C 0.71564(15) -0.07441(15) 0.08550(16) 0.0429(5) Uani 1 1 d . . .
C18 C 0.64770(16) -0.03279(17) 0.04528(15) 0.0480(6) Uani 1 1 d . . .
H18 H 0.6517 -0.0177 -0.0153 0.058 Uiso 1 1 calc R . .
C19 C 0.57455(16) -0.01362(15) 0.09376(15) 0.0428(5) Uani 1 1 d . . .
H19 H 0.5292 0.0157 0.0653 0.051 Uiso 1 1 calc R . .
C20 C 0.79789(18) -0.0967(2) 0.0359(2) 0.0673(8) Uani 1 1 d . . .
H20A H 0.8463 -0.1005 0.0792 0.081 Uiso 1 1 calc R . .
H20B H 0.7896 -0.1512 0.0100 0.081 Uiso 1 1 calc R . .
C21 C 0.8245(2) -0.0429(2) -0.0340(3) 0.0880(12) Uani 1 1 d . . .
H21A H 0.8780 -0.0634 -0.0617 0.132 Uiso 1 1 calc R . .
H21B H 0.8355 0.0109 -0.0094 0.132 Uiso 1 1 calc R . .
H21C H 0.7780 -0.0395 -0.0786 0.132 Uiso 1 1 calc R . .
N1 N 0.56384(11) -0.03395(10) 0.17849(11) 0.0316(4) Uani 1 1 d . . .
O1 O 0.34605(9) -0.05748(8) 0.19693(9) 0.0348(3) Uani 1 1 d . . .
O2 O 0.46150(9) -0.08875(9) 0.34189(9) 0.0346(3) Uani 1 1 d . . .
O3 O 0.51251(10) -0.07877(8) 0.66469(9) 0.0320(3) Uani 1 1 d . . .
O4 O 0.58531(11) -0.09097(9) 0.83689(10) 0.0385(3) Uani 1 1 d . . .
Zn1 Zn 0.451544(15) -0.002020(13) 0.245332(14) 0.02839(9) Uani 1 1 d . . .

loop_
_atom_site_aniso_label
_atom_site_aniso_U_11
_atom_site_aniso_U_22
_atom_site_aniso_U_33
_atom_site_aniso_U_23
_atom_site_aniso_U_13
_atom_site_aniso_U_12
C1 0.0394(12) 0.0478(13) 0.0597(15) 0.0095(12) -0.0175(11) -0.0115(10)
C2 0.0315(11) 0.0317(10) 0.0396(11) -0.0044(9) -0.0039(8) -0.0007(8)
C3 0.0327(10) 0.0330(10) 0.0396(11) 0.0032(9) -0.0034(9) -0.0090(8)
C4 0.0334(10) 0.0249(9) 0.0303(9) -0.0019(7) 0.0003(8) -0.0040(8)
C5 0.0312(10) 0.0260(9) 0.0326(10) 0.0014(8) 0.0016(8) -0.0042(7)
C6 0.0299(9) 0.0225(8) 0.0301(9) 0.0011(7) 0.0046(7) -0.0020(7)
C7 0.0303(9) 0.0244(9) 0.0295(9) 0.0011(7) 0.0052(8) 0.0006(7)
C8 0.0428(12) 0.0260(9) 0.0337(10) 0.0057(8) 0.0038(9) -0.0007(8)
C9 0.0501(13) 0.0218(9) 0.0475(12) 0.0023(9) 0.0017(10) -0.0075(9)
C10 0.0431(11) 0.0271(10) 0.0369(11) -0.0018(8) -0.0023(9) -0.0093(8)
C11 0.0278(9) 0.0287(9) 0.0278(9) 0.0030(7) 0.0054(7) 0.0005(7)
C12 0.0403(12) 0.0261(10) 0.0375(11) 0.0062(8) -0.0011(8) 0.0034(8)
C13 0.0276(10) 0.0367(10) 0.0350(10) 0.0098(8) 0.0020(8) 0.0019(8)
C14 0.0426(12) 0.0426(12) 0.0465(13) 0.0138(10) -0.0062(10) 0.0045(10)
C15 0.0453(13) 0.0579(15) 0.0373(12) 0.0155(11) -0.0045(10) 0.0065(11)
C16 0.0428(14) 0.0671(17) 0.0508(15) 0.0171(13) -0.0081(11) 0.0150(12)
C17 0.0350(11) 0.0501(13) 0.0437(12) 0.0028(10) -0.0011(9) 0.0070(10)
C18 0.0434(13) 0.0679(16) 0.0326(11) 0.0036(11) 0.0012(10) 0.0164(12)
C19 0.0384(12) 0.0586(14) 0.0312(11) 0.0037(10) -0.0038(9) 0.0139(10)
C20 0.0455(15) 0.089(2) 0.0677(19) 0.0066(17) 0.0064(13) 0.0267(14)
C21 0.064(2) 0.093(3) 0.108(3) 0.028(2) 0.043(2) 0.0263(19)
N1 0.0337(9) 0.0307(8) 0.0303(8) -0.0004(7) -0.0035(7) -0.0023(7)
O1 0.0361(7) 0.0329(7) 0.0354(8) 0.0020(6) -0.0066(6) -0.0048(6)
O2 0.0377(8) 0.0337(7) 0.0326(7) 0.0078(6) -0.0065(6) -0.0113(6)
O3 0.0453(8) 0.0243(6) 0.0262(7) 0.0027(5) -0.0022(6) -0.0013(6)
O4 0.0478(9) 0.0334(7) 0.0344(8) 0.0068(6) -0.0087(7) -0.0024(7)
Zn1 0.03249(15) 0.02710(14) 0.02558(14) 0.00205(8) -0.00194(8) -0.00387(8)

loop_
_atom_type_symbol
_atom_type_description
_atom_type_scat_dispersion_real
_atom_type_scat_dispersion_imag
_atom_type_scat_source
C C 0.0033 0.0016 'International Tables Vol C Tables 4.2.6.8 and 6.1.1.4'
H H 0.0000 0.0000 'International Tables Vol C Tables 4.2.6.8 and 6.1.1.4'
N N 0.0061 0.0033 'International Tables Vol C Tables 4.2.6.8 and 6.1.1.4'
O O 0.0106 0.0060 'International Tables Vol C Tables 4.2.6.8 and 6.1.1.4'
Zn Zn 0.2839 1.4301 'International Tables Vol C Tables 4.2.6.8 and 6.1.1.4'

loop_
_geom_angle_atom_site_label_1
_geom_angle_atom_site_label_2
_geom_angle_atom_site_label_3
_geom_angle
_geom_angle_site_symmetry_1
_geom_angle_site_symmetry_3
_geom_angle_publ_flag
C2 C1 H1A 109.5 . . ?
C2 C1 H1B 109.5 . . ?
H1A C1 H1B 109.5 . . ?
C2 C1 H1C 109.5 . . ?
H1A C1 H1C 109.5 . . ?
H1B C1 H1C 109.5 . . ?
O1 C2 C3 125.68(19) . . ?
O1 C2 C1 115.85(19) . . ?
C3 C2 C1 118.5(2) . . ?
C2 C3 C4 125.81(19) . . ?
C2 C3 H3 117.1 . . ?
C4 C3 H3 117.1 . . ?
O2 C4 C3 125.26(18) . . ?
O2 C4 C5 116.62(17) . . ?
C3 C4 C5 118.10(17) . . ?
C6 C5 C10 118.80(18) . . ?
C6 C5 C4 119.09(16) . . ?
C10 C5 C4 122.11(17) . . ?
C5 C6 C7 121.35(17) . . ?
C5 C6 H6 119.3 . . ?
C7 C6 H6 119.3 . . ?
C6 C7 C8 118.79(18) . . ?
C6 C7 C11 118.80(16) . . ?
C8 C7 C11 122.34(17) . . ?
C9 C8 C7 120.12(19) . . ?
C9 C8 H8 119.9 . . ?
C7 C8 H8 119.9 . . ?
C10 C9 C8 120.79(18) . . ?
C10 C9 H9 119.6 . . ?
C8 C9 H9 119.6 . . ?
C9 C10 C5 120.14(19) . . ?
C9 C10 H10 119.9 . . ?
C5 C10 H10 119.9 . . ?
O3 C11 C12 124.95(18) . . ?
O3 C11 C7 114.54(16) . . ?
C12 C11 C7 120.51(18) . . ?
C11 C12 C13 125.1(2) . . ?
C11 C12 H12 117.4 . . ?
C13 C12 H12 117.4 . . ?
O4 C13 C12 125.44(18) . . ?
O4 C13 C14 115.75(19) . . ?
C12 C13 C14 118.81(19) . . ?
C13 C14 H14A 109.5 . . ?
C13 C14 H14B 109.5 . . ?
H14A C14 H14B 109.5 . . ?
C13 C14 H14C 109.5 . . ?
H14A C14 H14C 109.5 . . ?
H14B C14 H14C 109.5 . . ?
N1 C15 C16 123.0(2) . . ?
N1 C15 H15 118.5 . . ?
C16 C15 H15 118.5 . . ?
C17 C16 C15 119.9(2) . . ?
C17 C16 H16 120.0 . . ?
C15 C16 H16 120.0 . . ?
C16 C17 C18 117.0(2) . . ?
C16 C17 C20 121.1(2) . . ?
C18 C17 C20 122.0(2) . . ?
C19 C18 C17 119.5(2) . . ?
C19 C18 H18 120.3 . . ?
C17 C18 H18 120.3 . . ?
N1 C19 C18 123.6(2) . . ?
N1 C19 H19 118.2 . . ?
C18 C19 H19 118.2 . . ?
C21 C20 C17 116.6(2) . . ?
C21 C20 H20A 108.2 . . ?
C17 C20 H20A 108.2 . . ?
C21 C20 H20B 108.2 . . ?
C17 C20 H20B 108.2 . . ?
H20A C20 H20B 107.3 . . ?
C20 C21 H21A 109.5 . . ?
C20 C21 H21B 109.5 . . ?
H21A C21 H21B 109.5 . . ?
C20 C21 H21C 109.5 . . ?
H21A C21 H21C 109.5 . . ?
H21B C21 H21C 109.5 . . ?
C19 N1 C15 117.0(2) . . ?
C19 N1 Zn1 120.49(15) . . ?
C15 N1 Zn1 122.46(15) . . ?
C2 O1 Zn1 126.35(13) . . ?
C4 O2 Zn1 125.23(13) . . ?
C11 O3 Zn1 128.64(12) . 5_656 ?
C13 O4 Zn1 126.51(13) . 5_656 ?
O3 Zn1 O1 141.73(6) 5_656 . ?
O3 Zn1 O2 88.02(6) 5_656 . ?
O1 Zn1 O2 89.88(6) . . ?
O3 Zn1 O4 89.08(6) 5_656 5_656 ?
O1 Zn1 O4 84.37(6) . 5_656 ?
O2 Zn1 O4 166.68(6) . 5_656 ?
O3 Zn1 N1 106.05(6) 5_656 . ?
O1 Zn1 N1 112.17(6) . . ?
O2 Zn1 N1 96.08(6) . . ?
O4 Zn1 N1 97.21(7) 5_656 . ?

loop_
_geom_bond_atom_site_label_1
_geom_bond_atom_site_label_2
_geom_bond_distance
_geom_bond_site_symmetry_2
_geom_bond_publ_flag
C1 C2 1.508(3) . ?
C1 H1A 0.9800 . ?
C1 H1B 0.9800 . ?
C1 H1C 0.9800 . ?
C2 O1 1.266(3) . ?
C2 C3 1.397(3) . ?
C3 C4 1.398(3) . ?
C3 H3 0.9500 . ?
C4 O2 1.268(2) . ?
C4 C5 1.499(3) . ?
C5 C6 1.392(3) . ?
C5 C10 1.402(3) . ?
C6 C7 1.393(3) . ?
C6 H6 0.9500 . ?
C7 C8 1.399(3) . ?
C7 C11 1.492(3) . ?
C8 C9 1.385(3) . ?
C8 H8 0.9500 . ?
C9 C10 1.379(3) . ?
C9 H9 0.9500 . ?
C10 H10 0.9500 . ?
C11 O3 1.272(2) . ?
C11 C12 1.398(3) . ?
C12 C13 1.405(3) . ?
C12 H12 0.9500 . ?
C13 O4 1.261(2) . ?
C13 C14 1.510(3) . ?
C14 H14A 0.9800 . ?
C14 H14B 0.9800 . ?
C14 H14C 0.9800 . ?
C15 N1 1.332(3) . ?
C15 C16 1.379(4) . ?
C15 H15 0.9500 . ?
C16 C17 1.379(3) . ?
C16 H16 0.9500 . ?
C17 C18 1.386(3) . ?
C17 C20 1.510(3) . ?
C18 C19 1.374(3) . ?
C18 H18 0.9500 . ?
C19 N1 1.331(3) . ?
C19 H19 0.9500 . ?
C20 C21 1.439(4) . ?
C20 H20A 0.9900 . ?
C20 H20B 0.9900 . ?
C21 H21A 0.9800 . ?
C21 H21B 0.9800 . ?
C21 H21C 0.9800 . ?
N1 Zn1 2.0605(17) . ?
O1 Zn1 1.9947(14) . ?
O2 Zn1 2.0503(14) . ?
O3 Zn1 1.9828(13) 5_656 ?
O4 Zn1 2.0552(14) 5_656 ?
Zn1 O3 1.9828(13) 5_656 ?
Zn1 O4 2.0552(14) 5_656 ?

loop_
_geom_torsion_atom_site_label_1
_geom_torsion_atom_site_label_2
_geom_torsion_atom_site_label_3
_geom_torsion_atom_site_label_4
_geom_torsion
_geom_torsion_site_symmetry_1
_geom_torsion_site_symmetry_2
_geom_torsion_site_symmetry_3
_geom_torsion_site_symmetry_4
_geom_torsion_publ_flag
O1 C2 C3 C4 -1.3(4) . . . . ?
C1 C2 C3 C4 178.0(2) . . . . ?
C2 C3 C4 O2 2.4(4) . . . . ?
C2 C3 C4 C5 -179.4(2) . . . . ?
O2 C4 C5 C6 34.7(3) . . . . ?
C3 C4 C5 C6 -143.71(19) . . . . ?
O2 C4 C5 C10 -145.3(2) . . . . ?
C3 C4 C5 C10 36.3(3) . . . . ?
C10 C5 C6 C7 -0.9(3) . . . . ?
C4 C5 C6 C7 179.10(17) . . . . ?
C5 C6 C7 C8 1.1(3) . . . . ?
C5 C6 C7 C11 -176.08(17) . . . . ?
C6 C7 C8 C9 -0.7(3) . . . . ?
C11 C7 C8 C9 176.32(19) . . . . ?
C7 C8 C9 C10 0.3(3) . . . . ?
C8 C9 C10 C5 -0.1(3) . . . . ?
C6 C5 C10 C9 0.5(3) . . . . ?
C4 C5 C10 C9 -179.6(2) . . . . ?
C6 C7 C11 O3 14.5(3) . . . . ?
C8 C7 C11 O3 -162.53(18) . . . . ?
C6 C7 C11 C12 -164.97(18) . . . . ?
C8 C7 C11 C12 18.0(3) . . . . ?
O3 C11 C12 C13 3.5(3) . . . . ?
C7 C11 C12 C13 -177.11(19) . . . . ?
C11 C12 C13 O4 1.7(3) . . . . ?
C11 C12 C13 C14 -177.2(2) . . . . ?
N1 C15 C16 C17 -1.4(4) . . . . ?
C15 C16 C17 C18 1.5(4) . . . . ?
C15 C16 C17 C20 -179.2(3) . . . . ?
C16 C17 C18 C19 -0.3(4) . . . . ?
C20 C17 C18 C19 -179.6(3) . . . . ?
C17 C18 C19 N1 -1.1(4) . . . . ?
C16 C17 C20 C21 -148.6(3) . . . . ?
C18 C17 C20 C21 30.6(5) . . . . ?
C18 C19 N1 C15 1.2(4) . . . . ?
C18 C19 N1 Zn1 179.9(2) . . . . ?
C16 C15 N1 C19 0.1(4) . . . . ?
C16 C15 N1 Zn1 -178.6(2) . . . . ?
C3 C2 O1 Zn1 -9.8(3) . . . . ?
C1 C2 O1 Zn1 170.92(15) . . . . ?
C3 C4 O2 Zn1 7.4(3) . . . . ?
C5 C4 O2 Zn1 -170.84(12) . . . . ?
C12 C11 O3 Zn1 -6.2(3) . . . 5_656 ?
C7 C11 O3 Zn1 174.34(12) . . . 5_656 ?
C12 C13 O4 Zn1 -3.5(3) . . . 5_656 ?
C14 C13 O4 Zn1 175.42(14) . . . 5_656 ?
C2 O1 Zn1 O3 -72.84(19) . . . 5_656 ?
C2 O1 Zn1 O2 13.80(17) . . . . ?
C2 O1 Zn1 O4 -154.16(18) . . . 5_656 ?
C2 O1 Zn1 N1 110.33(17) . . . . ?
C4 O2 Zn1 O3 129.11(16) . . . 5_656 ?
C4 O2 Zn1 O1 -12.67(16) . . . . ?
C4 O2 Zn1 O4 51.6(3) . . . 5_656 ?
C4 O2 Zn1 N1 -124.95(16) . . . . ?
C19 N1 Zn1 O3 -112.13(17) . . . 5_656 ?
C15 N1 Zn1 O3 66.50(18) . . . 5_656 ?
C19 N1 Zn1 O1 65.83(18) . . . . ?
C15 N1 Zn1 O1 -115.54(18) . . . . ?
C19 N1 Zn1 O2 158.19(17) . . . . ?
C15 N1 Zn1 O2 -23.19(18) . . . . ?
C19 N1 Zn1 O4 -21.01(18) . . . 5_656 ?
C15 N1 Zn1 O4 157.62(18) . . . 5_656 ?
